data_2017125
loop_
_publ_author_name
'Lennartson, Anders'
'H\%akansson, Mikael'

_publ_section_title
;
 Dipyridinium dichromate: an achiral compound forming chiral crystals
;
_journal_coeditor_code SU3032
_journal_issue 5
_journal_name_full 'Acta Crystallographica Section C'
_journal_page_first m182
_journal_page_last m184
_journal_paper_doi 10.1107/S0108270109011469
_journal_volume 65
_journal_year 2009
_chemical_formula_iupac '(C5 H6 N)2 [Cr2 O7]'
_chemical_formula_moiety '2(C5 H6 N +), Cr2 O7 2-'
_chemical_formula_sum 'C10 H12 Cr2 N2 O7'
_chemical_formula_weight 376.22
_chemical_name_common 'pyridinium dichromate'
_chemical_name_systematic
;
dipyridinium dichromate(VI)
;
_space_group_IT_number 19
_symmetry_cell_setting orthorhombic
_symmetry_space_group_name_Hall 'P 2ac 2ab'
_symmetry_space_group_name_H-M 'P 21 21 21'
_atom_sites_solution_hydrogens geom
_atom_sites_solution_primary direct
_atom_sites_solution_secondary difmap
_audit_creation_method SHELXL-97
_cell_angle_alpha 90.00
_cell_angle_beta 90.00
_cell_angle_gamma 90.00
_cell_formula_units_Z 4
_cell_length_a 8.2797(17)
_cell_length_b 12.741(2)
_cell_length_c 13.371(2)
_cell_measurement_reflns_used 9462
_cell_measurement_temperature 100(2)
_cell_measurement_theta_max 25.5
_cell_measurement_theta_min 2.21
_cell_volume 1410.5(4)
_computing_cell_refinement 'CrystalClear (Rigaku, 2000)'
_computing_data_collection 'CrystalClear (Rigaku, 2000)'
_computing_data_reduction 'CrystalClear (Rigaku, 2000)'
_computing_molecular_graphics 'ORTEP-3 (Farrugia, 1997) and PLUTON (Spek, 2009)'
_computing_publication_material 'SHELXL97 (Sheldrick, 2008)'
_computing_structure_refinement 'SHELXL97 (Sheldrick, 2008)'
_computing_structure_solution 'SIR92 (Altomare <i>et al.</i>,  1999)'
_diffrn_ambient_temperature 100(2)
_diffrn_detector_area_resol_mean 105
_diffrn_measured_fraction_theta_full 0.953
_diffrn_measured_fraction_theta_max 0.954
_diffrn_measurement_device_type 'Rigaku R-AXIS IIC image-plate system'
_diffrn_measurement_method \f
_diffrn_radiation_monochromator graphite
_diffrn_radiation_type MoK\a
_diffrn_radiation_wavelength 0.71073
_diffrn_reflns_av_R_equivalents 0.0332
_diffrn_reflns_av_sigmaI/netI 0.0226
_diffrn_reflns_limit_h_max 9
_diffrn_reflns_limit_h_min -9
_diffrn_reflns_limit_k_max 15
_diffrn_reflns_limit_k_min -15
_diffrn_reflns_limit_l_max 16
_diffrn_reflns_limit_l_min -16
_diffrn_reflns_number 9462
_diffrn_reflns_theta_full 25.00
_diffrn_reflns_theta_max 25.50
_diffrn_reflns_theta_min 2.21
_diffrn_standards_decay_% 0
_diffrn_standards_number 0
_exptl_absorpt_coefficient_mu 1.573
_exptl_absorpt_correction_T_max 0.8500
_exptl_absorpt_correction_T_min 0.6474
_exptl_absorpt_correction_type multi-scan
_exptl_absorpt_process_details '(CrystalClear; Rigaku, 2000)'
_exptl_crystal_colour red
_exptl_crystal_density_diffrn 1.762
_exptl_crystal_density_method 'not measured'
_exptl_crystal_description plate
_exptl_crystal_F_000 760
_exptl_crystal_size_max 0.3
_exptl_crystal_size_mid 0.2
_exptl_crystal_size_min 0.1
_refine_diff_density_max 0.291
_refine_diff_density_min -0.336
_refine_ls_abs_structure_details 'Flack (1983), 984 Friedel pairs'
_refine_ls_abs_structure_Flack 0.01(2)
_refine_ls_extinction_method none
_refine_ls_goodness_of_fit_ref 1.058
_refine_ls_hydrogen_treatment mixed
_refine_ls_matrix_type full
_refine_ls_number_parameters 198
_refine_ls_number_reflns 2505
_refine_ls_number_restraints 0
_refine_ls_restrained_S_all 1.058
_refine_ls_R_factor_all 0.0278
_refine_ls_R_factor_gt 0.0259
_refine_ls_shift/su_max 0.001
_refine_ls_shift/su_mean 0.000
_refine_ls_structure_factor_coef Fsqd
_refine_ls_weighting_details 'calc w=1/[<i>u</i>^2^(Fo^2^)+(0.0359P)^2^+0.8791P] where P=(Fo^2^+2Fc^2^)/3'
_refine_ls_weighting_scheme calc
_refine_ls_wR_factor_gt 0.0621
_refine_ls_wR_factor_ref 0.0628
_reflns_number_gt 2441
_reflns_number_total 2505
_reflns_threshold_expression I>2\s(I)
_cod_data_source_file su3032.cif
_cod_data_source_block I
_cod_database_code 2017125
_cod_database_fobs_code 2017125

loop_
_symmetry_equiv_pos_as_xyz
'x, y, z'
'-x+1/2, -y, z+1/2'
'x+1/2, -y+1/2, -z'
'-x, y+1/2, -z+1/2'

loop_
_atom_site_type_symbol
_atom_site_label
_atom_site_fract_x
_atom_site_fract_y
_atom_site_fract_z
_atom_site_U_iso_or_equiv
_atom_site_adp_type
_atom_site_calc_flag
_atom_site_refinement_flags
_atom_site_occupancy
_atom_site_disorder_assembly
_atom_site_disorder_group
C C1 0.1758(3) 0.9102(2) 1.12984(19) 0.0093(5) Uani d . 1 . .
H H1 0.2145 0.9299 1.1924 0.011 Uiso calc R 1 . .
C C2 0.2816(3) 0.8755(2) 1.0569(2) 0.0119(6) Uani d . 1 . .
H H2 0.3920 0.8721 1.0695 0.014 Uiso calc R 1 . .
C C3 0.2196(3) 0.8460(2) 0.9644(2) 0.0126(6) Uani d . 1 . .
H H3 0.2889 0.8226 0.9144 0.015 Uiso calc R 1 . .
C C4 0.0550(4) 0.8514(2) 0.9464(2) 0.0126(6) Uani d . 1 . .
H H4 0.0133 0.8314 0.8847 0.015 Uiso calc R 1 . .
C C5 -0.0461(3) 0.8868(2) 1.0212(2) 0.0118(6) Uani d . 1 . .
H H5 -0.1568 0.8909 1.0103 0.014 Uiso calc R 1 . .
C C6 0.3046(3) 0.8557(2) 0.5218(2) 0.0123(6) Uani d . 1 . .
H H6 0.4165 0.8503 0.5242 0.015 Uiso calc R 1 . .
C C7 0.2266(4) 0.8797(3) 0.4331(2) 0.0181(7) Uani d . 1 . .
H H7 0.2854 0.8896 0.3746 0.022 Uiso calc R 1 . .
C C8 0.0597(4) 0.8888(2) 0.4325(2) 0.0169(7) Uani d . 1 . .
H H8 0.0061 0.9050 0.3734 0.020 Uiso calc R 1 . .
C C9 -0.0269(3) 0.8739(3) 0.5195(2) 0.0155(6) Uani d . 1 . .
H H9 -0.1386 0.8818 0.5197 0.019 Uiso calc R 1 . .
C C10 0.0539(3) 0.8471(2) 0.6062(2) 0.0119(6) Uani d . 1 . .
H H10 -0.0031 0.8341 0.6649 0.014 Uiso calc R 1 . .
N N1 0.0168(3) 0.91532(19) 1.11006(17) 0.0093(5) Uani d . 1 . .
N N2 0.2141(3) 0.84019(18) 0.60496(17) 0.0117(5) Uani d . 1 . .
O O1 1.0223(2) 1.02156(16) 0.74981(14) 0.0159(4) Uani d . 1 . .
O O2 0.8382(2) 1.19079(14) 0.72344(14) 0.0165(4) Uani d . 1 . .
O O3 0.8605(2) 1.10228(14) 0.90240(12) 0.0126(4) Uani d . 1 . .
O O4 0.6834(2) 1.00257(15) 0.74943(13) 0.0110(4) Uani d . 1 . .
O O5 0.6108(2) 0.87187(16) 0.91031(13) 0.0145(4) Uani d . 1 . .
O O6 0.4625(2) 0.84244(19) 0.73634(15) 0.0257(5) Uani d . 1 . .
O O7 0.7733(2) 0.79170(15) 0.75846(15) 0.0191(5) Uani d . 1 . .
Cr Cr1 0.85907(5) 1.08142(3) 0.78285(3) 0.00727(11) Uani d . 1 . .
Cr Cr2 0.63172(5) 0.87140(3) 0.79057(3) 0.00832(11) Uani d . 1 . .
H H11 -0.037(4) 0.932(3) 1.151(2) 0.015(9) Uiso d . 1 . .
H H12 0.274(4) 0.823(3) 0.663(3) 0.033(10) Uiso d . 1 . .

loop_
_atom_site_aniso_label
_atom_site_aniso_U_11
_atom_site_aniso_U_22
_atom_site_aniso_U_33
_atom_site_aniso_U_12
_atom_site_aniso_U_13
_atom_site_aniso_U_23
C1 0.0094(15) 0.0101(12) 0.0082(12) -0.0001(10) -0.0041(9) 0.0016(10)
C2 0.0086(14) 0.0111(13) 0.0160(15) -0.0005(11) -0.0003(10) 0.0024(12)
C3 0.0163(15) 0.0097(14) 0.0117(14) 0.0007(11) 0.0060(11) 0.0009(10)
C4 0.0204(16) 0.0124(16) 0.0050(14) 0.0000(11) -0.0011(10) -0.0013(11)
C5 0.0127(15) 0.0106(14) 0.0120(14) -0.0019(10) -0.0036(10) 0.0006(11)
C6 0.0102(13) 0.0114(14) 0.0153(15) 0.0000(10) 0.0013(10) -0.0015(11)
C7 0.0264(18) 0.0189(15) 0.0089(14) -0.0010(12) 0.0053(11) 0.0017(13)
C8 0.0232(18) 0.0159(17) 0.0117(14) 0.0016(12) -0.0081(11) 0.0042(12)
C9 0.0081(15) 0.0142(14) 0.0243(17) 0.0006(11) -0.0062(11) -0.0011(13)
C10 0.0143(16) 0.0087(14) 0.0127(14) -0.0009(10) 0.0050(10) -0.0043(11)
N1 0.0123(12) 0.0109(12) 0.0048(11) 0.0000(10) 0.0033(9) 0.0004(9)
N2 0.0183(14) 0.0099(12) 0.0070(11) 0.0018(9) -0.0050(9) -0.0015(10)
O1 0.0134(10) 0.0177(11) 0.0167(10) -0.0005(8) 0.0043(7) -0.0044(8)
O2 0.0218(11) 0.0138(9) 0.0140(9) -0.0041(8) -0.0033(8) 0.0045(8)
O3 0.0126(10) 0.0197(10) 0.0056(9) -0.0004(9) 0.0006(8) -0.0008(7)
O4 0.0099(10) 0.0130(9) 0.0103(9) -0.0019(7) -0.0022(7) 0.0019(7)
O5 0.0157(11) 0.0215(10) 0.0062(9) -0.0016(8) 0.0001(7) 0.0028(8)
O6 0.0214(12) 0.0337(13) 0.0220(12) -0.0122(9) -0.0149(8) 0.0123(10)
O7 0.0227(11) 0.0136(10) 0.0209(11) 0.0020(8) 0.0088(8) 0.0032(9)
Cr1 0.0082(2) 0.00878(19) 0.00481(19) -0.00054(16) 0.00060(18) 0.00055(15)
Cr2 0.0074(2) 0.0111(2) 0.0064(2) -0.00216(16) -0.00157(18) 0.00231(16)

loop_
_atom_type_symbol
_atom_type_description
_atom_type_scat_dispersion_real
_atom_type_scat_dispersion_imag
_atom_type_scat_source
C C 0.0033 0.0016 'International Tables Vol C Tables 4.2.6.8 and 6.1.1.4'
H H 0.0000 0.0000 'International Tables Vol C Tables 4.2.6.8 and 6.1.1.4'
N N 0.0061 0.0033 'International Tables Vol C Tables 4.2.6.8 and 6.1.1.4'
O O 0.0106 0.0060 'International Tables Vol C Tables 4.2.6.8 and 6.1.1.4'
Cr Cr 0.3209 0.6236 'International Tables Vol C Tables 4.2.6.8 and 6.1.1.4'

loop_
_geom_angle_atom_site_label_1
_geom_angle_atom_site_label_2
_geom_angle_atom_site_label_3
_geom_angle_site_symmetry_1
_geom_angle_site_symmetry_3
_geom_angle
_geom_angle_publ_flag
N1 C1 C2 . . 119.8(2) ?
N1 C1 H1 . . 120.1 ?
C2 C1 H1 . . 120.1 ?
C1 C2 C3 . . 118.6(3) ?
C1 C2 H2 . . 120.7 ?
C3 C2 H2 . . 120.7 ?
C4 C3 C2 . . 120.3(3) ?
C4 C3 H3 . . 119.9 ?
C2 C3 H3 . . 119.9 ?
C5 C4 C3 . . 119.2(3) ?
C5 C4 H4 . . 120.4 ?
C3 C4 H4 . . 120.4 ?
N1 C5 C4 . . 119.5(3) ?
N1 C5 H5 . . 120.2 ?
C4 C5 H5 . . 120.2 ?
N2 C6 C7 . . 118.5(3) ?
N2 C6 H6 . . 120.7 ?
C7 C6 H6 . . 120.7 ?
C6 C7 C8 . . 119.2(3) ?
C6 C7 H7 . . 120.4 ?
C8 C7 H7 . . 120.4 ?
C9 C8 C7 . . 120.1(3) ?
C9 C8 H8 . . 119.9 ?
C7 C8 H8 . . 119.9 ?
C8 C9 C10 . . 119.3(3) ?
C8 C9 H9 . . 120.3 ?
C10 C9 H9 . . 120.3 ?
N2 C10 C9 . . 119.2(3) ?
N2 C10 H10 . . 120.4 ?
C9 C10 H10 . . 120.4 ?
C1 N1 C5 . . 122.6(2) ?
C1 N1 H11 . . 117(2) ?
C5 N1 H11 . . 120(2) ?
C10 N2 C6 . . 123.5(3) ?
C10 N2 H12 . . 122(2) ?
C6 N2 H12 . . 115(2) ?
Cr2 O4 Cr1 . . 128.51(10) n
O2 Cr1 O1 . . 111.29(11) n
O2 Cr1 O3 . . 110.18(9) n
O1 Cr1 O3 . . 109.96(10) n
O2 Cr1 O4 . . 105.65(9) n
O1 Cr1 O4 . . 109.92(9) n
O3 Cr1 O4 . . 109.76(10) n
O7 Cr2 O5 . . 110.25(11) n
O7 Cr2 O6 . . 111.51(12) n
O5 Cr2 O6 . . 110.65(11) n
O7 Cr2 O4 . . 109.23(9) n
O5 Cr2 O4 . . 108.91(9) n
O6 Cr2 O4 . . 106.18(10) n

loop_
_geom_bond_atom_site_label_1
_geom_bond_atom_site_label_2
_geom_bond_site_symmetry_2
_geom_bond_distance
_geom_bond_publ_flag
C1 N1 . 1.345(4) ?
C1 C2 . 1.383(4) ?
C1 H1 . 0.9300 ?
C2 C3 . 1.392(4) ?
C2 H2 . 0.9300 ?
C3 C4 . 1.385(4) ?
C3 H3 . 0.9300 ?
C4 C5 . 1.380(4) ?
C4 H4 . 0.9300 ?
C5 N1 . 1.348(3) ?
C5 H5 . 0.9300 ?
C6 N2 . 1.355(3) ?
C6 C7 . 1.384(4) ?
C6 H6 . 0.9300 ?
C7 C8 . 1.386(4) ?
C7 H7 . 0.9300 ?
C8 C9 . 1.379(4) ?
C8 H8 . 0.9300 ?
C9 C10 . 1.382(4) ?
C9 H9 . 0.9300 ?
C10 N2 . 1.330(3) ?
C10 H10 . 0.9300 ?
N1 H11 . 0.74(3) ?
N2 H12 . 0.94(4) ?
O1 Cr1 . 1.614(2) n
O2 Cr1 . 1.6133(18) n
O3 Cr1 . 1.6204(16) n
O4 Cr2 . 1.8106(19) n
O4 Cr1 . 1.8233(18) n
O5 Cr2 . 1.6105(18) n
O6 Cr2 . 1.6204(19) n
O7 Cr2 . 1.609(2) n

loop_
_geom_hbond_atom_site_label_D
_geom_hbond_atom_site_label_H
_geom_hbond_atom_site_label_A
_geom_hbond_site_symmetry_A
_geom_hbond_distance_DH
_geom_hbond_distance_HA
_geom_hbond_distance_DA
_geom_hbond_angle_DHA
N1 H11 O4 2_575 0.74(3) 1.97(3) 2.705(3) 171(3)
N2 H12 O2 4_646 0.94(4) 2.45(4) 3.013(3) 118(3)
N2 H12 O6 . 0.94(4) 1.87(4) 2.704(3) 147(3)
C1 H1 O1 2_675 0.93 2.39 3.094(3) 132.3
C4 H4 O7 1_455 0.93 2.66 3.512(4) 153.4
C4 H4 O2 4_646 0.93 2.61 3.182(3) 120.3
C5 H5 O5 1_455 0.93 2.36 3.210(3) 152.7
C6 H6 O3 2_674 0.93 2.53 3.244(3) 133.3
C7 H7 O1 2_674 0.93 2.57 3.451(4) 158.5
C8 H8 O4 2_574 0.93 2.57 3.459(4) 160.4
C9 H9 O3 2_574 0.93 2.42 3.190(3) 139.5
C10 H10 O7 1_455 0.93 2.30 3.169(3) 155.5

loop_
_cod_related_entry_id
_cod_related_entry_database
_cod_related_entry_code
1 ChemSpider 2006289
